data_4124642
loop_
_publ_author_name
'Cotton, F.A.'
'Troup, J.M.'

_publ_section_title
;
 Further refinement of the molecular structure of triiron dodecacarbonyl
;
_journal_name_full 'Journal of the American Chemical Society'
_journal_page_first 4155
_journal_page_last 4159
_journal_volume 96
_journal_year 1974
_chemical_formula_sum 'C12 Fe3 O12'
_chemical_name_systematic 'Fe3 (C O)12'
_space_group_IT_number 14
_symmetry_space_group_name_Hall '-P 2yn'
_symmetry_space_group_name_H-M 'P 1 21/n 1'
_cell_angle_alpha 90
_cell_angle_beta 97
_cell_angle_gamma 90
_cell_formula_units_Z 4
_cell_length_a 8.359
_cell_length_b 11.309
_cell_length_c 8.862
_cell_volume 831.498
_citation_journal_id_ASTM JACSAT
_cod_data_source_file Cotton_JACSAT_1974_1706.cif
_cod_data_source_block C12Fe3O12
_cod_original_cell_volume 831.4976
_cod_original_sg_symbol_Hall '-P 2ybc (x-z,y,z)'
_cod_database_code 4124642

loop_
_symmetry_equiv_pos_as_xyz
x,y,z
-x+1/2,y+1/2,-z+1/2
-x,-y,-z
x-1/2,-y-1/2,z-1/2

loop_
_atom_site_label
_atom_site_type_symbol
_atom_site_fract_x
_atom_site_fract_y
_atom_site_fract_z
_atom_site_occupancy
_atom_site_U_iso_or_equiv
O10 O-2 -0.134 0.1 0.425 1 0.0
O6 O-2 0.155 -0.08 -0.412 1 0.0
C12 C+2 -0.226 0.174 0.033 1 0.0
C3 C+2 -0.081 -0.177 -0.103 1 0.0
O2 O-2 0.007 -0.19 0.252 1 0.0
O11 O-2 -0.389 -0.11 0.066 1 0.0
C11 C+2 -0.277 -0.051 0.095 1 0.0
O5 O-2 -0.373 -0.029 -0.344 1 0.0
C6 C+2 0.063 -0.061 -0.319 1 0.0
O1 O-2 0.117 0.245 0.135 1 0.0
O12 O-2 -0.307 0.244 -0.001 1 0.0
C1 C+2 0.078 0.15 0.12 1 0.0
C9 C+2 0.25 -0.165 0.023 1 0.0
C7 C+2 0.316 0.003 0.24 1 0.0
Fe1 Fe -0.0544 -0.0204 -0.1684 1 0.0
C8 C+2 0.29 0.066 -0.051 1 0.0
C4 C+2 -0.011 0.137 -0.206 1 0.0
C10 C+2 -0.132 0.079 0.303 1 0.0
O4 O-2 0.003 0.234 -0.237 1 0.0
O7 O-2 0.411 0.016 0.332 1 0.0
O8 O-2 0.368 0.12 -0.131 1 0.0
Fe2 Fe 0.1735 -0.0162 0.0716 1 0.0
C5 C+2 -0.257 -0.02 -0.274 1 0.0
Fe3 Fe -0.1123 0.0476 0.11 1 0.0
O3 O-2 -0.109 -0.27 -0.089 1 0.0
O9 O-2 0.285 -0.265 0.008 1 0.0
C2 C+2 0.034 -0.11 0.183 1 0.0
